data_2233928
loop_
_publ_author_name
'Sun, Na-Bo'
'Guo, Yan-Mei'
'Rao, Guo-Wu'

_publ_section_title
;
 (3,6-Dimethyl-1,2,4,5-tetrazine-1,4-diyl)bis[(morpholin-4-yl)methanone]
;
_journal_coeditor_code LH5412
_journal_issue 3
_journal_name_full 'Acta Crystallographica Section E'
_journal_page_first o681
_journal_paper_doi 10.1107/S1600536812004849
_journal_volume 68
_journal_year 2012
_chemical_formula_iupac 'C14 H22 N6 O4'
_chemical_formula_moiety 'C14 H22 N6 O4'
_chemical_formula_sum 'C14 H22 N6 O4'
_chemical_formula_weight 338.38
_chemical_name_systematic
;
(3,6-Dimethyl-1,2,4,5-tetrazine-1,4-diyl)bis[(morpholin-4-yl)methanone]
;
_space_group_IT_number 14
_symmetry_cell_setting monoclinic
_symmetry_space_group_name_Hall '-P 2yn'
_symmetry_space_group_name_H-M 'P 1 21/n 1'
_atom_sites_solution_hydrogens geom
_atom_sites_solution_primary direct
_atom_sites_solution_secondary difmap
_audit_creation_method SHELXL97
_cell_angle_alpha 90.00
_cell_angle_beta 106.576(3)
_cell_angle_gamma 90.00
_cell_formula_units_Z 4
_cell_length_a 15.285(3)
_cell_length_b 6.5977(14)
_cell_length_c 16.729(4)
_cell_measurement_reflns_used 6920
_cell_measurement_temperature 298(2)
_cell_measurement_theta_max 28.22
_cell_measurement_theta_min 2.91
_cell_volume 1616.9(6)
_computing_cell_refinement 'SAINT (Bruker, 1997)'
_computing_data_collection 'SMART (Bruker, 1997)'
_computing_data_reduction 'SAINT (Bruker, 1997)'
_computing_molecular_graphics 'ORTEP-3 for Windows (Farrugia, 1997)'
_computing_publication_material 'WinGX (Farrugia, 1999)'
_computing_structure_refinement 'SHELXL97 (Sheldrick, 2008)'
_computing_structure_solution 'SHELXS97 (Sheldrick, 2008)'
_diffrn_ambient_temperature 298(2)
_diffrn_measured_fraction_theta_full 0.999
_diffrn_measured_fraction_theta_max 0.920
_diffrn_measurement_device_type 'Bruker SMART CCD'
_diffrn_measurement_method '\f and \w'
_diffrn_radiation_monochromator graphite
_diffrn_radiation_source 'fine-focus sealed tube'
_diffrn_radiation_type MoK\a
_diffrn_radiation_wavelength 0.71073
_diffrn_reflns_av_R_equivalents 0.0200
_diffrn_reflns_av_sigmaI/netI 0.0244
_diffrn_reflns_limit_h_max 20
_diffrn_reflns_limit_h_min -15
_diffrn_reflns_limit_k_max 8
_diffrn_reflns_limit_k_min -8
_diffrn_reflns_limit_l_max 21
_diffrn_reflns_limit_l_min -18
_diffrn_reflns_number 9248
_diffrn_reflns_theta_full 25.24
_diffrn_reflns_theta_max 28.33
_diffrn_reflns_theta_min 2.13
_exptl_absorpt_coefficient_mu 0.104
_exptl_absorpt_correction_T_max 0.9712
_exptl_absorpt_correction_T_min 0.9443
_exptl_absorpt_correction_type multi-scan
_exptl_absorpt_process_details '(SADABS; Bruker, 1997)'
_exptl_crystal_colour yellow
_exptl_crystal_density_diffrn 1.390
_exptl_crystal_density_method 'not measured'
_exptl_crystal_description block
_exptl_crystal_F_000 720
_exptl_crystal_size_max 0.55
_exptl_crystal_size_mid 0.42
_exptl_crystal_size_min 0.28
_refine_diff_density_max 0.269
_refine_diff_density_min -0.267
_refine_ls_extinction_coef 0.036(3)
_refine_ls_extinction_expression Fc^*^=kFc[1+0.001xFc^2^\l^3^/sin(2\q)]^-1/4^
_refine_ls_extinction_method 'SHELXL97 (Sheldrick, 2008)'
_refine_ls_goodness_of_fit_ref 1.026
_refine_ls_hydrogen_treatment constr
_refine_ls_matrix_type full
_refine_ls_number_parameters 220
_refine_ls_number_reflns 3714
_refine_ls_number_restraints 0
_refine_ls_restrained_S_all 1.026
_refine_ls_R_factor_all 0.0610
_refine_ls_R_factor_gt 0.0487
_refine_ls_shift/su_max 0.000
_refine_ls_shift/su_mean 0.000
_refine_ls_structure_factor_coef Fsqd
_refine_ls_weighting_details 'calc w = 1/[\s^2^(Fo^2^)+(0.0823P)^2^+0.2523P] where P=(Fo^2^+2Fc^2^)/3'
_refine_ls_weighting_scheme calc
_refine_ls_wR_factor_gt 0.1309
_refine_ls_wR_factor_ref 0.1418
_reflns_number_gt 2908
_reflns_number_total 3714
_reflns_threshold_expression I>2\s(I)
_cod_data_source_file lh5412.cif
_cod_data_source_block I
_cod_original_cell_volume 1617.0(6)
_cod_original_sg_symbol_H-M 'P 21/n'
_cod_database_code 2233928
_cod_database_fobs_code 2233928

loop_
_symmetry_equiv_pos_as_xyz
'x, y, z'
'-x+1/2, y+1/2, -z+1/2'
'-x, -y, -z'
'x-1/2, -y-1/2, z-1/2'

loop_
_atom_site_type_symbol
_atom_site_label
_atom_site_fract_x
_atom_site_fract_y
_atom_site_fract_z
_atom_site_U_iso_or_equiv
_atom_site_adp_type
_atom_site_calc_flag
_atom_site_refinement_flags
_atom_site_occupancy
_atom_site_symmetry_multiplicity
N N2 0.68618(8) 0.70860(18) 0.11259(7) 0.0374(3) Uani d . 1 1
N N4 0.59388(8) 0.60296(19) 0.19430(7) 0.0409(3) Uani d . 1 1
N N5 0.55633(9) 0.43942(18) 0.13981(8) 0.0450(3) Uani d . 1 1
N N1 0.66936(9) 0.51243(19) 0.07644(8) 0.0456(3) Uani d . 1 1
O O4 0.49306(9) 0.2853(2) 0.41742(7) 0.0586(3) Uani d . 1 1
O O3 0.74085(9) 0.7091(2) -0.18200(7) 0.0620(4) Uani d . 1 1
N N6 0.53166(9) 0.5633(2) 0.30490(8) 0.0444(3) Uani d . 1 1
C C6 0.59824(9) 0.3973(2) 0.08605(8) 0.0359(3) Uani d . 1 1
N N3 0.75197(8) 0.57709(19) -0.01932(7) 0.0416(3) Uani d . 1 1
O O1 0.75909(9) 0.27148(18) 0.04345(9) 0.0643(4) Uani d . 1 1
C C3 0.64652(9) 0.7449(2) 0.16842(8) 0.0333(3) Uani d . 1 1
O O2 0.48046(10) 0.8161(2) 0.21322(9) 0.0764(5) Uani d . 1 1
C C4 0.72971(10) 0.4435(2) 0.03193(8) 0.0397(3) Uani d . 1 1
C C5 0.52962(10) 0.6716(2) 0.23773(9) 0.0415(3) Uani d . 1 1
C C11 0.59485(10) 0.3983(2) 0.33971(10) 0.0461(4) Uani d . 1 1
H H11A 0.6405 0.4442 0.3895 0.055 Uiso calc R 1 1
H H11B 0.6258 0.3549 0.2994 0.055 Uiso calc R 1 1
C C12 0.54193(11) 0.2249(3) 0.36082(10) 0.0492(4) Uani d . 1 1
H H12A 0.4994 0.1738 0.3101 0.059 Uiso calc R 1 1
H H12B 0.5836 0.1161 0.3854 0.059 Uiso calc R 1 1
C C7 0.82145(11) 0.5206(3) -0.06011(10) 0.0490(4) Uani d . 1 1
H H7A 0.8456 0.3874 -0.0413 0.059 Uiso calc R 1 1
H H7B 0.8714 0.6170 -0.0455 0.059 Uiso calc R 1 1
C C10 0.70416(11) 0.7647(2) -0.05175(9) 0.0461(4) Uani d . 1 1
H H10A 0.7453 0.8788 -0.0350 0.055 Uiso calc R 1 1
H H10B 0.6533 0.7839 -0.0287 0.055 Uiso calc R 1 1
C C14 0.47410(12) 0.6227(3) 0.35760(11) 0.0531(4) Uani d . 1 1
H H14A 0.4279 0.7179 0.3278 0.064 Uiso calc R 1 1
H H14B 0.5111 0.6889 0.4076 0.064 Uiso calc R 1 1
C C1 0.66582(12) 0.9416(3) 0.21394(11) 0.0535(4) Uani d . 1 1
H H1A 0.6875 0.9164 0.2728 0.080 Uiso calc R 1 1
H H1B 0.6109 1.0208 0.2020 0.080 Uiso calc R 1 1
H H1C 0.7115 1.0143 0.1963 0.080 Uiso calc R 1 1
C C13 0.42906(12) 0.4385(3) 0.38095(11) 0.0548(4) Uani d . 1 1
H H13A 0.3958 0.4774 0.4200 0.066 Uiso calc R 1 1
H H13B 0.3854 0.3847 0.3315 0.066 Uiso calc R 1 1
C C2 0.56523(12) 0.2236(3) 0.02845(12) 0.0594(5) Uani d . 1 1
H H2A 0.5571 0.2667 -0.0280 0.089 Uiso calc R 1 1
H H2B 0.5081 0.1761 0.0345 0.089 Uiso calc R 1 1
H H2C 0.6093 0.1159 0.0418 0.089 Uiso calc R 1 1
C C9 0.66960(12) 0.7561(3) -0.14556(10) 0.0588(5) Uani d . 1 1
H H9A 0.6222 0.6540 -0.1618 0.071 Uiso calc R 1 1
H H9B 0.6429 0.8858 -0.1666 0.071 Uiso calc R 1 1
C C8 0.77950(13) 0.5188(3) -0.15316(10) 0.0581(5) Uani d . 1 1
H H8A 0.8259 0.4854 -0.1803 0.070 Uiso calc R 1 1
H H8B 0.7326 0.4153 -0.1678 0.070 Uiso calc R 1 1

loop_
_atom_site_aniso_label
_atom_site_aniso_U_11
_atom_site_aniso_U_22
_atom_site_aniso_U_33
_atom_site_aniso_U_12
_atom_site_aniso_U_13
_atom_site_aniso_U_23
N2 0.0443(6) 0.0343(6) 0.0378(6) -0.0095(5) 0.0183(5) -0.0074(5)
N4 0.0480(7) 0.0397(7) 0.0428(6) -0.0052(5) 0.0255(5) -0.0037(5)
N5 0.0469(7) 0.0330(6) 0.0625(8) -0.0085(5) 0.0278(6) -0.0075(5)
N1 0.0601(8) 0.0379(7) 0.0506(7) -0.0152(6) 0.0346(6) -0.0145(5)
O4 0.0659(7) 0.0694(8) 0.0489(6) 0.0032(6) 0.0302(6) 0.0145(6)
O3 0.0741(8) 0.0787(9) 0.0390(6) 0.0023(7) 0.0255(6) 0.0062(6)
N6 0.0515(7) 0.0449(7) 0.0471(7) 0.0098(6) 0.0306(6) 0.0054(5)
C6 0.0375(7) 0.0288(7) 0.0417(7) -0.0002(5) 0.0119(6) -0.0014(5)
N3 0.0471(7) 0.0461(7) 0.0390(6) 0.0091(5) 0.0239(5) 0.0036(5)
O1 0.0768(8) 0.0459(7) 0.0819(9) 0.0174(6) 0.0417(7) 0.0147(6)
C3 0.0353(6) 0.0348(7) 0.0297(6) -0.0013(5) 0.0089(5) -0.0013(5)
O2 0.0777(9) 0.0787(9) 0.0906(10) 0.0378(8) 0.0525(8) 0.0386(8)
C4 0.0438(7) 0.0405(8) 0.0376(7) 0.0007(6) 0.0163(6) -0.0037(6)
C5 0.0431(7) 0.0416(8) 0.0456(8) 0.0033(6) 0.0221(6) 0.0017(6)
C11 0.0434(8) 0.0514(9) 0.0468(8) 0.0064(7) 0.0182(6) 0.0062(7)
C12 0.0541(9) 0.0496(9) 0.0457(8) 0.0062(7) 0.0173(7) 0.0079(7)
C7 0.0487(8) 0.0588(10) 0.0483(8) 0.0086(7) 0.0278(7) 0.0008(7)
C10 0.0564(9) 0.0445(8) 0.0424(8) 0.0095(7) 0.0223(7) 0.0053(6)
C14 0.0653(10) 0.0531(10) 0.0544(9) 0.0064(8) 0.0386(8) -0.0022(7)
C1 0.0623(10) 0.0481(9) 0.0552(9) -0.0113(8) 0.0248(8) -0.0196(7)
C13 0.0541(9) 0.0674(11) 0.0531(9) 0.0012(8) 0.0316(8) 0.0028(8)
C2 0.0529(9) 0.0473(9) 0.0776(12) -0.0106(7) 0.0179(9) -0.0261(8)
C9 0.0598(10) 0.0707(12) 0.0452(9) 0.0083(9) 0.0138(8) 0.0096(8)
C8 0.0704(11) 0.0663(11) 0.0470(9) -0.0035(9) 0.0318(8) -0.0119(8)

loop_
_atom_type_symbol
_atom_type_description
_atom_type_scat_dispersion_real
_atom_type_scat_dispersion_imag
_atom_type_scat_source
C C 0.0033 0.0016 'International Tables Vol C Tables 4.2.6.8 and 6.1.1.4'
H H 0.0000 0.0000 'International Tables Vol C Tables 4.2.6.8 and 6.1.1.4'
N N 0.0061 0.0033 'International Tables Vol C Tables 4.2.6.8 and 6.1.1.4'
O O 0.0106 0.0060 'International Tables Vol C Tables 4.2.6.8 and 6.1.1.4'

loop_
_geom_angle_atom_site_label_1
_geom_angle_atom_site_label_2
_geom_angle_atom_site_label_3
_geom_angle
C3 N2 N1 114.67(11)
C3 N4 N5 118.51(11)
C3 N4 C5 118.88(12)
N5 N4 C5 110.52(11)
C6 N5 N4 115.15(11)
C6 N1 C4 122.73(12)
C6 N1 N2 120.49(11)
C4 N1 N2 116.78(11)
C13 O4 C12 110.04(12)
C8 O3 C9 110.07(13)
C5 N6 C11 126.36(12)
C5 N6 C14 119.56(13)
C11 N6 C14 113.66(12)
N5 C6 N1 122.43(12)
N5 C6 C2 118.58(13)
N1 C6 C2 118.90(13)
C4 N3 C10 127.14(12)
C4 N3 C7 118.76(13)
C10 N3 C7 113.26(12)
N2 C3 N4 122.96(12)
N2 C3 C1 118.17(12)
N4 C3 C1 118.54(12)
O1 C4 N3 124.47(13)
O1 C4 N1 118.89(13)
N3 C4 N1 116.62(13)
O2 C5 N6 125.04(13)
O2 C5 N4 121.32(13)
N6 C5 N4 113.63(12)
N6 C11 C12 108.81(12)
N6 C11 H11A 109.9
C12 C11 H11A 109.9
N6 C11 H11B 109.9
C12 C11 H11B 109.9
H11A C11 H11B 108.3
O4 C12 C11 111.39(14)
O4 C12 H12A 109.4
C11 C12 H12A 109.4
O4 C12 H12B 109.4
C11 C12 H12B 109.4
H12A C12 H12B 108.0
N3 C7 C8 109.40(13)
N3 C7 H7A 109.8
C8 C7 H7A 109.8
N3 C7 H7B 109.8
C8 C7 H7B 109.8
H7A C7 H7B 108.2
N3 C10 C9 110.14(13)
N3 C10 H10A 109.6
C9 C10 H10A 109.6
N3 C10 H10B 109.6
C9 C10 H10B 109.6
H10A C10 H10B 108.1
N6 C14 C13 109.79(13)
N6 C14 H14A 109.7
C13 C14 H14A 109.7
N6 C14 H14B 109.7
C13 C14 H14B 109.7
H14A C14 H14B 108.2
C3 C1 H1A 109.5
C3 C1 H1B 109.5
H1A C1 H1B 109.5
C3 C1 H1C 109.5
H1A C1 H1C 109.5
H1B C1 H1C 109.5
O4 C13 C14 112.17(14)
O4 C13 H13A 109.2
C14 C13 H13A 109.2
O4 C13 H13B 109.2
C14 C13 H13B 109.2
H13A C13 H13B 107.9
C6 C2 H2A 109.5
C6 C2 H2B 109.5
H2A C2 H2B 109.5
C6 C2 H2C 109.5
H2A C2 H2C 109.5
H2B C2 H2C 109.5
O3 C9 C10 111.70(14)
O3 C9 H9A 109.3
C10 C9 H9A 109.3
O3 C9 H9B 109.3
C10 C9 H9B 109.3
H9A C9 H9B 107.9
O3 C8 C7 111.07(14)
O3 C8 H8A 109.4
C7 C8 H8A 109.4
O3 C8 H8B 109.4
C7 C8 H8B 109.4
H8A C8 H8B 108.0

loop_
_geom_bond_atom_site_label_1
_geom_bond_atom_site_label_2
_geom_bond_distance
N2 C3 1.2730(17)
N2 N1 1.4207(16)
N4 C3 1.3821(17)
N4 N5 1.4235(17)
N4 C5 1.4509(17)
N5 C6 1.2748(18)
N1 C6 1.3728(17)
N1 C4 1.4155(17)
O4 C13 1.418(2)
O4 C12 1.4201(19)
O3 C8 1.413(2)
O3 C9 1.426(2)
N6 C5 1.3245(19)
N6 C11 1.4620(19)
N6 C14 1.4653(17)
C6 C2 1.490(2)
N3 C4 1.3392(18)
N3 C10 1.4609(19)
N3 C7 1.4650(17)
O1 C4 1.2158(18)
C3 C1 1.4911(19)
O2 C5 1.2104(19)
C11 C12 1.500(2)
C11 H11A 0.9700
C11 H11B 0.9700
C12 H12A 0.9700
C12 H12B 0.9700
C7 C8 1.505(2)
C7 H7A 0.9700
C7 H7B 0.9700
C10 C9 1.507(2)
C10 H10A 0.9700
C10 H10B 0.9700
C14 C13 1.502(2)
C14 H14A 0.9700
C14 H14B 0.9700
C1 H1A 0.9600
C1 H1B 0.9600
C1 H1C 0.9600
C13 H13A 0.9700
C13 H13B 0.9700
C2 H2A 0.9600
C2 H2B 0.9600
C2 H2C 0.9600
C9 H9A 0.9700
C9 H9B 0.9700
C8 H8A 0.9700
C8 H8B 0.9700

loop_
_geom_hbond_atom_site_label_D
_geom_hbond_atom_site_label_H
_geom_hbond_atom_site_label_A
_geom_hbond_distance_DH
_geom_hbond_distance_HA
_geom_hbond_distance_DA
_geom_hbond_angle_DHA
C14 H14A O2 0.97 2.37 2.758(2) 103.2
C1 H1B O2 0.96 2.46 2.949(2) 111.4
C2 H2C O1 0.96 2.50 2.919(2) 106.2
C7 H7A O1 0.97 2.33 2.748(2) 105.4
C10 H10B N1 0.97 2.47 2.881(2) 105.1
C10 H10B N2 0.97 2.33 2.8640(19) 114.2
C11 H11B N4 0.97 2.35 2.7787(19) 106.0

loop_
_geom_torsion_atom_site_label_1
_geom_torsion_atom_site_label_2
_geom_torsion_atom_site_label_3
_geom_torsion_atom_site_label_4
_geom_torsion
C3 N4 N5 C6 23.26(19)
C5 N4 N5 C6 165.46(12)
C3 N2 N1 C6 16.02(19)
C3 N2 N1 C4 -163.17(13)
N4 N5 C6 N1 -5.6(2)
N4 N5 C6 C2 177.96(14)
C4 N1 C6 N5 164.79(14)
N2 N1 C6 N5 -14.4(2)
C4 N1 C6 C2 -18.8(2)
N2 N1 C6 C2 162.09(14)
N1 N2 C3 N4 2.27(19)
N1 N2 C3 C1 175.66(13)
N5 N4 C3 N2 -22.2(2)
C5 N4 C3 N2 -161.22(13)
N5 N4 C3 C1 164.45(13)
C5 N4 C3 C1 25.42(19)
C10 N3 C4 O1 163.86(16)
C7 N3 C4 O1 -4.8(2)
C10 N3 C4 N1 -17.6(2)
C7 N3 C4 N1 173.67(13)
C6 N1 C4 O1 -44.3(2)
N2 N1 C4 O1 134.89(16)
C6 N1 C4 N3 137.12(15)
N2 N1 C4 N3 -43.71(18)
C11 N6 C5 O2 -174.99(17)
C14 N6 C5 O2 -2.9(3)
C11 N6 C5 N4 4.4(2)
C14 N6 C5 N4 176.51(13)
C3 N4 C5 O2 44.9(2)
N5 N4 C5 O2 -97.15(18)
C3 N4 C5 N6 -134.55(14)
N5 N4 C5 N6 83.42(15)
C5 N6 C11 C12 -134.69(16)
C14 N6 C11 C12 52.82(18)
C13 O4 C12 C11 61.50(17)
N6 C11 C12 O4 -57.44(17)
C4 N3 C7 C8 117.84(16)
C10 N3 C7 C8 -52.37(18)
C4 N3 C10 C9 -118.42(16)
C7 N3 C10 C9 50.80(18)
C5 N6 C14 C13 135.96(16)
C11 N6 C14 C13 -50.99(19)
C12 O4 C13 C14 -59.39(18)
N6 C14 C13 O4 53.49(19)
C8 O3 C9 C10 59.94(19)
N3 C10 C9 O3 -53.83(19)
C9 O3 C8 C7 -61.71(18)
N3 C7 C8 O3 57.37(19)

loop_
_cod_related_entry_id
_cod_related_entry_database
_cod_related_entry_code
1 ChemSpider 30657526
